data_2235639
loop_
_publ_author_name
'Kargar, Hadi'
'Kia, Reza'
'Adabi Ardakani, Amir'
'Tahir, Muhammad Nawaz'

_publ_section_title
;
 4,6-Dibromo-2-[(<i>E</i>)-(4-{[(<i>E</i>)-3,5-dibromo-2-hydroxybenzylidene]amino}butyl)iminomethyl]phenol
;
_journal_coeditor_code SU2461
_journal_issue 7
_journal_name_full 'Acta Crystallographica Section E'
_journal_page_first o2270
_journal_page_last o2271
_journal_paper_doi 10.1107/S1600536812028863
_journal_volume 68
_journal_year 2012
_chemical_formula_iupac 'C18 H16 Br4 N2 O2'
_chemical_formula_moiety 'C18 H16 Br4 N2 O2'
_chemical_formula_sum 'C18 H16 Br4 N2 O2'
_chemical_formula_weight 611.97
_chemical_name_systematic
4,6-Dibromo-2-[(<i>E</i>)-(4-{[(<i>E</i>)-3,5-dibromo-2-hydroxybenzylidene]amino}butyl)iminomethyl]phenol
_space_group_IT_number 60
_symmetry_cell_setting orthorhombic
_symmetry_space_group_name_Hall '-P 2n 2ab'
_symmetry_space_group_name_H-M 'P b c n'
_atom_sites_solution_hydrogens geom
_atom_sites_solution_primary direct
_atom_sites_solution_secondary difmap
_audit_creation_method SHELXL-97
_cell_angle_alpha 90.00
_cell_angle_beta 90.00
_cell_angle_gamma 90.00
_cell_formula_units_Z 4
_cell_length_a 15.9537(12)
_cell_length_b 12.8784(10)
_cell_length_c 9.5566(6)
_cell_measurement_reflns_used 2045
_cell_measurement_temperature 291(2)
_cell_measurement_theta_max 27.50
_cell_measurement_theta_min 3.27
_cell_volume 1963.5(2)
_computing_cell_refinement 'SAINT (Bruker, 2005)'
_computing_data_collection 'APEX2 (Bruker, 2005)'
_computing_data_reduction 'SAINT (Bruker, 2005)'
_computing_molecular_graphics 'SHELXTL (Sheldrick, 2008)'
_computing_publication_material 'SHELXTL (Sheldrick, 2008) and PLATON (Spek, 2009)'
_computing_structure_refinement 'SHELXL97 (Sheldrick, 2008)'
_computing_structure_solution 'SHELXS97 (Sheldrick, 2008)'
_diffrn_ambient_temperature 291(2)
_diffrn_measured_fraction_theta_full 0.991
_diffrn_measured_fraction_theta_max 0.991
_diffrn_measurement_device_type
;
Bruker SMART APEXII CCD area-detector
;
_diffrn_measurement_method '\f and \w scans'
_diffrn_radiation_monochromator graphite
_diffrn_radiation_source 'fine-focus sealed tube'
_diffrn_radiation_type MoK\a
_diffrn_radiation_wavelength 0.71073
_diffrn_reflns_av_R_equivalents 0.0689
_diffrn_reflns_av_sigmaI/netI 0.0493
_diffrn_reflns_limit_h_max 20
_diffrn_reflns_limit_h_min -20
_diffrn_reflns_limit_k_max 16
_diffrn_reflns_limit_k_min -16
_diffrn_reflns_limit_l_max 11
_diffrn_reflns_limit_l_min -11
_diffrn_reflns_number 15023
_diffrn_reflns_theta_full 27.15
_diffrn_reflns_theta_max 27.15
_diffrn_reflns_theta_min 2.03
_diffrn_standards_number 0
_exptl_absorpt_coefficient_mu 8.214
_exptl_absorpt_correction_T_max 0.4389
_exptl_absorpt_correction_T_min 0.1612
_exptl_absorpt_correction_type multi-scan
_exptl_absorpt_process_details '(<i>SADABS</i>; Bruker, 2005)'
_exptl_crystal_colour yellow
_exptl_crystal_density_diffrn 2.070
_exptl_crystal_density_method 'not measured'
_exptl_crystal_description needle
_exptl_crystal_F_000 1176
_exptl_crystal_size_max 0.35
_exptl_crystal_size_mid 0.14
_exptl_crystal_size_min 0.12
_refine_diff_density_max 0.740
_refine_diff_density_min -0.573
_refine_ls_extinction_method none
_refine_ls_goodness_of_fit_ref 0.993
_refine_ls_hydrogen_treatment constr
_refine_ls_matrix_type full
_refine_ls_number_parameters 118
_refine_ls_number_reflns 2164
_refine_ls_number_restraints 0
_refine_ls_restrained_S_all 0.993
_refine_ls_R_factor_all 0.0747
_refine_ls_R_factor_gt 0.0347
_refine_ls_shift/su_max 0.000
_refine_ls_shift/su_mean 0.000
_refine_ls_structure_factor_coef Fsqd
_refine_ls_weighting_details 'calc w=1/[\s^2^(Fo^2^)+(0.0269P)^2^+1.1226P] where P=(Fo^2^+2Fc^2^)/3'
_refine_ls_weighting_scheme calc
_refine_ls_wR_factor_gt 0.0650
_refine_ls_wR_factor_ref 0.0743
_reflns_number_gt 1381
_reflns_number_total 2164
_reflns_threshold_expression I>2\s(I)
_cod_data_source_file su2461.cif
_cod_data_source_block I
_cod_database_code 2235639
_cod_database_fobs_code 2235639

loop_
_symmetry_equiv_pos_site_id
_symmetry_equiv_pos_as_xyz
1 x,y,z
2 1/2-x,1/2-y,1/2+z
3 1/2+x,1/2-y,-z
4 -x,y,1/2-z
5 -x,-y,-z
6 1/2+x,1/2+y,1/2-z
7 1/2-x,1/2+y,z
8 x,-y,1/2+z

loop_
_atom_site_aniso_label
_atom_site_aniso_U_11
_atom_site_aniso_U_22
_atom_site_aniso_U_33
_atom_site_aniso_U_12
_atom_site_aniso_U_13
_atom_site_aniso_U_23
Br1 0.0699(3) 0.0317(2) 0.0716(3) -0.0021(2) -0.0215(3) -0.0097(2)
Br2 0.0590(3) 0.0417(2) 0.0641(3) 0.0064(2) -0.0152(2) 0.0100(2)
O1 0.0460(17) 0.0348(14) 0.0561(18) 0.0052(13) -0.0166(14) -0.0036(13)
N1 0.0298(17) 0.0403(18) 0.042(2) -0.0008(16) -0.0012(16) -0.0022(15)
C1 0.027(2) 0.0309(19) 0.038(2) -0.0025(17) 0.0029(19) 0.0002(17)
C2 0.029(2) 0.0313(19) 0.037(2) 0.0010(17) 0.0004(18) 0.0008(17)
C3 0.037(2) 0.0267(18) 0.044(2) -0.0035(18) 0.0021(19) -0.0057(17)
C4 0.035(2) 0.038(2) 0.039(2) -0.0024(19) -0.0080(19) -0.0016(18)
C5 0.033(2) 0.034(2) 0.045(2) 0.0023(18) -0.0035(19) 0.0043(18)
C6 0.038(2) 0.0258(18) 0.041(2) -0.0018(17) 0.005(2) -0.0003(17)
C7 0.037(2) 0.034(2) 0.037(2) -0.0042(18) 0.003(2) -0.0058(18)
C8 0.038(2) 0.053(3) 0.039(2) -0.003(2) -0.006(2) -0.006(2)
C9 0.043(3) 0.049(3) 0.069(3) -0.003(2) -0.013(3) -0.011(2)

loop_
_atom_site_type_symbol
_atom_site_label
_atom_site_fract_x
_atom_site_fract_y
_atom_site_fract_z
_atom_site_U_iso_or_equiv
_atom_site_thermal_displace_type
_atom_site_calc_flag
_atom_site_refinement_flags
_atom_site_occupancy
Br Br1 0.13066(3) -0.24496(3) 0.17601(5) 0.0577(2) Uani d . 1.000
Br Br2 0.05752(3) 0.17551(3) 0.07666(5) 0.0549(2) Uani d . 1.000
O O1 0.25622(17) -0.15166(19) 0.3764(3) 0.0456(9) Uani d . 1.000
N N1 0.3337(2) -0.0051(2) 0.5060(3) 0.0374(11) Uani d . 1.000
C C1 0.2230(2) 0.0284(3) 0.3459(4) 0.0320(11) Uani d . 1.000
C C2 0.2109(2) -0.0776(3) 0.3154(4) 0.0324(11) Uani d . 1.000
C C3 0.1493(2) -0.1035(3) 0.2181(4) 0.0359(11) Uani d . 1.000
C C4 0.1036(2) -0.0293(3) 0.1493(4) 0.0373(12) Uani d . 1.000
C C5 0.1186(2) 0.0745(3) 0.1788(4) 0.0373(12) Uani d . 1.000
C C6 0.1761(2) 0.1035(3) 0.2756(4) 0.0349(11) Uani d . 1.000
C C7 0.2860(2) 0.0599(3) 0.4468(4) 0.0360(12) Uani d . 1.000
C C8 0.3979(2) 0.0338(3) 0.6028(4) 0.0433(14) Uani d . 1.000
C C9 0.4818(3) 0.0488(3) 0.5281(5) 0.0537(17) Uani d . 1.000
H H1 0.28180 -0.12680 0.42830 0.0680 Uiso d R 1.000
H H3 0.06320 -0.04820 0.08400 0.0450 Uiso c R 1.000
H H6 0.18440 0.17350 0.29520 0.0420 Uiso c R 1.000
H H7 0.29150 0.13000 0.46860 0.0430 Uiso c R 1.000
H H8A 0.40490 -0.01510 0.67920 0.0520 Uiso c R 1.000
H H8B 0.37970 0.09950 0.64210 0.0520 Uiso c R 1.000
H H9A 0.47400 0.09730 0.45150 0.0650 Uiso c R 1.000
H H9B 0.52140 0.07960 0.59310 0.0650 Uiso c R 1.000

loop_
_atom_type_symbol
_atom_type_description
_atom_type_scat_dispersion_real
_atom_type_scat_dispersion_imag
_atom_type_scat_source
C C 0.0033 0.0016 'International Tables Vol C Tables 4.2.6.8 and 6.1.1.4'
H H 0.0000 0.0000 'International Tables Vol C Tables 4.2.6.8 and 6.1.1.4'
N N 0.0061 0.0033 'International Tables Vol C Tables 4.2.6.8 and 6.1.1.4'
O O 0.0106 0.0060 'International Tables Vol C Tables 4.2.6.8 and 6.1.1.4'
Br Br -0.2901 2.4595 'International Tables Vol C Tables 4.2.6.8 and 6.1.1.4'

loop_
_geom_angle_atom_site_label_1
_geom_angle_atom_site_label_2
_geom_angle_atom_site_label_3
_geom_angle_site_symmetry_1
_geom_angle_site_symmetry_3
_geom_angle
_geom_angle_publ_flag
C2 O1 H1 . . 107.00 no
C7 N1 C8 . . 118.4(3) no
C2 C1 C6 . . 119.9(3) no
C2 C1 C7 . . 120.2(3) no
C6 C1 C7 . . 119.9(3) no
O1 C2 C3 . . 120.3(3) no
C1 C2 C3 . . 117.8(3) no
O1 C2 C1 . . 121.9(3) no
Br1 C3 C2 . . 118.9(3) no
C2 C3 C4 . . 121.9(4) no
Br1 C3 C4 . . 119.1(3) no
C3 C4 C5 . . 118.9(3) no
Br2 C5 C6 . . 120.7(3) no
C4 C5 C6 . . 121.4(3) no
Br2 C5 C4 . . 117.9(3) no
C1 C6 C5 . . 120.0(4) no
N1 C7 C1 . . 121.9(3) no
N1 C8 C9 . . 111.1(3) no
C8 C9 C9 . 5_656 113.8(3) no
C3 C4 H3 . . 121.00 no
C5 C4 H3 . . 121.00 no
C1 C6 H6 . . 120.00 no
C5 C6 H6 . . 120.00 no
N1 C7 H7 . . 119.00 no
C1 C7 H7 . . 119.00 no
N1 C8 H8A . . 109.00 no
N1 C8 H8B . . 109.00 no
C9 C8 H8A . . 109.00 no
C9 C8 H8B . . 109.00 no
H8A C8 H8B . . 108.00 no
C8 C9 H9A . . 109.00 no
C8 C9 H9B . . 109.00 no
H9A C9 H9B . . 108.00 no
C9 C9 H9A 5_656 . 109.00 no
C9 C9 H9B 5_656 . 109.00 no

loop_
_geom_bond_atom_site_label_1
_geom_bond_atom_site_label_2
_geom_bond_site_symmetry_2
_geom_bond_distance
_geom_bond_publ_flag
Br1 C3 . 1.889(4) no
Br2 C5 . 1.896(4) no
O1 C2 . 1.331(5) no
O1 H1 . 0.7200 no
N1 C7 . 1.265(5) no
N1 C8 . 1.468(5) no
C1 C2 . 1.409(5) no
C1 C6 . 1.395(5) no
C1 C7 . 1.451(5) no
C2 C3 . 1.393(5) no
C3 C4 . 1.370(5) no
C4 C5 . 1.387(5) no
C5 C6 . 1.355(5) no
C8 C9 . 1.529(6) no
C9 C9 5_656 1.485(6) no
C4 H3 . 0.9300 no
C6 H6 . 0.9300 no
C7 H7 . 0.9300 no
C8 H8A . 0.9700 no
C8 H8B . 0.9700 no
C9 H9A . 0.9700 no
C9 H9B . 0.9700 no

loop_
_geom_hbond_atom_site_label_D
_geom_hbond_atom_site_label_H
_geom_hbond_atom_site_label_A
_geom_hbond_site_symmetry_A
_geom_hbond_distance_DH
_geom_hbond_distance_HA
_geom_hbond_distance_DA
_geom_hbond_angle_DHA
_geom_hbond_publ_flag
O1 H1 N1 . 0.72 1.92 2.574(4) 151 y
C6 H6 O1 7_555 0.93 2.56 3.469(5) 165 y
C4 H3 Br2 5 0.93 2.96 3.849(4) 161 y

loop_
_geom_torsion_atom_site_label_1
_geom_torsion_atom_site_label_2
_geom_torsion_atom_site_label_3
_geom_torsion_atom_site_label_4
_geom_torsion_site_symmetry_3
_geom_torsion_site_symmetry_4
_geom_torsion
_geom_torsion_publ_flag
C8 N1 C7 C1 . . 177.7(3) no
C7 N1 C8 C9 . . -94.4(4) no
C6 C1 C2 O1 . . 177.7(3) no
C6 C1 C2 C3 . . -2.3(5) no
C7 C1 C2 O1 . . -0.3(5) no
C7 C1 C2 C3 . . 179.7(3) no
C2 C1 C6 C5 . . 0.4(5) no
C7 C1 C6 C5 . . 178.4(3) no
C2 C1 C7 N1 . . 2.7(5) no
C6 C1 C7 N1 . . -175.2(3) no
O1 C2 C3 Br1 . . 0.6(5) no
O1 C2 C3 C4 . . -177.5(3) no
C1 C2 C3 Br1 . . -179.4(3) no
C1 C2 C3 C4 . . 2.5(5) no
Br1 C3 C4 C5 . . -178.9(3) no
C2 C3 C4 C5 . . -0.8(5) no
C3 C4 C5 Br2 . . 177.6(3) no
C3 C4 C5 C6 . . -1.2(5) no
Br2 C5 C6 C1 . . -177.4(3) no
C4 C5 C6 C1 . . 1.4(5) no
N1 C8 C9 C9 . 5_656 -62.9(5) no
C8 C9 C9 C8 5_656 5_656 -180.0(3) no
